data_7236491
loop_
_publ_author_name
'Rat, S.'
'Ridier, K.'
'Vendier, L.'
'Moln\'ar, G.'
'Salmon, L.'
'Bousseksou, A.'

_publ_section_title
;
 Solvatomorphism and structural-spin crossover property relationship in
 bis[hydrotris(1,2,4-triazol-1-yl)borate]iron(ii)
;
_journal_issue 24
_journal_name_full CrystEngComm
_journal_page_first 3271
_journal_paper_doi 10.1039/C7CE00741H
_journal_volume 19
_journal_year 2017
_chemical_compound_source 'synthesis as described'
_chemical_formula_moiety 'C12 H14 B2 Fe N18'
_chemical_formula_sum 'C12 H14 B2 Fe N18'
_chemical_formula_weight 487.88
_space_group_crystal_system orthorhombic
_space_group_IT_number 61
_space_group_name_Hall '-P 2ac 2ab'
_space_group_name_H-M_alt 'P b c a'
_atom_sites_solution_hydrogens geom
_audit_creation_date 2016-11-07T16:42:51-00:00
_audit_creation_method 'WinGX routine CIF_UPDATE'
_audit_update_record
;
2017-05-12 deposited with the CCDC.
2017-05-18 downloaded from the CCDC.
;
_cell_angle_alpha 90
_cell_angle_beta 90
_cell_angle_gamma 90
_cell_formula_units_Z 4
_cell_length_a 13.068(2)
_cell_length_b 8.854(2)
_cell_length_c 18.676(4)
_cell_measurement_reflns_used 2564
_cell_measurement_temperature 353(2)
_cell_measurement_theta_max 22.61
_cell_measurement_theta_min 2.68
_cell_measurement_wavelength 0.71073
_cell_volume 2160.9(7)
_computing_cell_refinement 'Bruker SAINT'
_computing_data_collection 'Bruker APEX2'
_computing_data_reduction 'Bruker SAINT'
_computing_molecular_graphics 'Ortep-3 for Windows (Farrugia, 1997)'
_computing_publication_material 'WinGX publication routines (Farrugia, 1999)'
_computing_structure_refinement 'SHELXL-2016/4 (Sheldrick, 2016)'
_computing_structure_solution 'SHELXS-97 (Sheldrick 2008)'
_diffrn_ambient_temperature 353(2)
_diffrn_measured_fraction_theta_full 0.98
_diffrn_measured_fraction_theta_max 0.98
_diffrn_measurement_device_type 'Bruker Kappa APEX II'
_diffrn_measurement_method \w-\f
_diffrn_radiation_monochromator graphite
_diffrn_radiation_source 'fine-focus sealed tube'
_diffrn_radiation_type MoK\a
_diffrn_radiation_wavelength 0.71073
_diffrn_reflns_av_R_equivalents 0.0673
_diffrn_reflns_Laue_measured_fraction_full 0.98
_diffrn_reflns_Laue_measured_fraction_max 0.98
_diffrn_reflns_limit_h_max 14
_diffrn_reflns_limit_h_min -14
_diffrn_reflns_limit_k_max 9
_diffrn_reflns_limit_k_min -9
_diffrn_reflns_limit_l_max 20
_diffrn_reflns_limit_l_min -20
_diffrn_reflns_number 13653
_diffrn_reflns_point_group_measured_fraction_max 0.98
_diffrn_reflns_theta_full 22.888
_diffrn_reflns_theta_max 22.888
_diffrn_reflns_theta_min 2.985
_diffrn_standards_decay_% 0
_diffrn_standards_interval_count 0
_diffrn_standards_interval_time 0
_diffrn_standards_number 0
_exptl_absorpt_coefficient_mu 0.741
_exptl_absorpt_correction_T_max 0.996
_exptl_absorpt_correction_T_min 0.889
_exptl_absorpt_correction_type multi-scan
_exptl_absorpt_process_details
;
        [c.f. r.h. blessing, acta cryst. (1995), a51, 33-38]
;
_exptl_crystal_colour colourless
_exptl_crystal_density_diffrn 1.5
_exptl_crystal_density_method 'not measured'
_exptl_crystal_description plate
_exptl_crystal_F_000 992
_exptl_crystal_size_max 0.2
_exptl_crystal_size_mid 0.1
_exptl_crystal_size_min 0.03
_refine_diff_density_max 0.817
_refine_diff_density_min -1.283
_refine_diff_density_rms 0.127
_refine_ls_extinction_method none
_refine_ls_goodness_of_fit_ref 1.043
_refine_ls_hydrogen_treatment constr
_refine_ls_matrix_type full
_refine_ls_number_parameters 151
_refine_ls_number_reflns 1452
_refine_ls_number_restraints 0
_refine_ls_restrained_S_all 1.043
_refine_ls_R_factor_all 0.0794
_refine_ls_R_factor_gt 0.0628
_refine_ls_shift/su_max 0.001
_refine_ls_shift/su_mean 0
_refine_ls_structure_factor_coef Fsqd
_refine_ls_weighting_details 'w=1/[\s^2^(Fo^2^)+(0.1660P)^2^] where P=(Fo^2^+2Fc^2^)/3'
_refine_ls_weighting_scheme calc
_refine_ls_wR_factor_gt 0.1828
_refine_ls_wR_factor_ref 0.2155
_reflns_number_gt 1081
_reflns_number_total 1452
_reflns_threshold_expression 'I > 2\s(I)'
_cod_data_source_file c7ce00741h2.cif
_cod_data_source_block srp051115353k
_cod_original_cell_volume 2160.8(8)
_cod_database_code 7236491

loop_
_symmetry_equiv_pos_as_xyz
'x, y, z'
'x+1/2, -y+1/2, -z'
'-x, y+1/2, -z+1/2'
'-x+1/2, -y, z+1/2'
'-x, -y, -z'
'-x-1/2, y-1/2, z'
'x, -y-1/2, z-1/2'
'x-1/2, y, -z-1/2'

loop_
_atom_site_label
_atom_site_type_symbol
_atom_site_fract_x
_atom_site_fract_y
_atom_site_fract_z
_atom_site_U_iso_or_equiv
_atom_site_adp_type
_atom_site_occupancy
_atom_site_calc_flag
C1 C 0.4155(4) 0.8418(6) 0.4955(3) 0.0563(14) Uani 1 d
H1 H 0.406104 0.851537 0.54469 0.068 Uiso 1 calc
C2 C 0.4177(4) 0.8920(6) 0.3879(3) 0.0621(14) Uani 1 d
H2 H 0.411044 0.941015 0.344119 0.075 Uiso 1 calc
C3 C 0.7209(4) 0.4877(5) 0.4206(3) 0.0586(15) Uani 1 d
H3 H 0.755847 0.44001 0.457613 0.07 Uiso 1 calc
C4 C 0.6898(4) 0.5902(6) 0.3238(3) 0.0608(15) Uani 1 d
H4 H 0.696411 0.631242 0.278186 0.073 Uiso 1 calc
C5 C 0.3531(4) 0.3064(5) 0.3922(3) 0.0586(13) Uani 1 d
H5 H 0.332449 0.233951 0.425208 0.07 Uiso 1 calc
C6 C 0.3694(4) 0.4229(6) 0.2979(3) 0.0593(14) Uani 1 d
H6 H 0.363905 0.452891 0.250373 0.071 Uiso 1 calc
N1 N 0.4543(3) 0.7206(4) 0.4663(2) 0.0492(10) Uani 1 d
N2 N 0.4565(3) 0.7537(4) 0.3953(2) 0.0502(11) Uani 1 d
N3 N 0.3902(3) 0.9511(5) 0.4490(3) 0.0705(13) Uani 1 d
N4 N 0.6227(3) 0.5201(4) 0.4244(2) 0.0504(11) Uani 1 d
N5 N 0.6028(3) 0.5873(4) 0.3600(2) 0.0470(10) Uani 1 d
N6 N 0.7666(3) 0.5284(5) 0.3597(3) 0.0717(14) Uani 1 d
N7 N 0.4140(3) 0.4196(4) 0.4097(2) 0.0479(10) Uani 1 d
N8 N 0.4240(3) 0.4960(4) 0.3463(2) 0.0479(11) Uani 1 d
N9 N 0.3236(3) 0.3029(5) 0.3245(2) 0.0702(13) Uani 1 d
B1 B 0.4934(4) 0.6365(7) 0.3399(3) 0.0528(16) Uani 1 d
H1A H 0.491238 0.678237 0.29127 0.063 Uiso 1 calc
FE1 Fe 0.5 0.5 0.5 0.0376(5) Uani 1 d

loop_
_atom_site_aniso_label
_atom_site_aniso_U_11
_atom_site_aniso_U_22
_atom_site_aniso_U_33
_atom_site_aniso_U_23
_atom_site_aniso_U_13
_atom_site_aniso_U_12
C1 0.063(3) 0.039(3) 0.066(4) -0.009(2) 0.004(2) 0.003(3)
C2 0.062(3) 0.047(3) 0.078(4) 0.018(3) -0.005(3) 0.005(2)
C3 0.048(3) 0.068(4) 0.059(4) 0.015(3) -0.003(3) 0.001(2)
C4 0.059(3) 0.071(4) 0.053(3) 0.014(3) 0.012(3) 0.006(3)
C5 0.065(3) 0.049(3) 0.062(4) -0.002(3) -0.004(2) -0.005(2)
C6 0.058(3) 0.066(3) 0.054(3) -0.005(3) -0.005(3) 0.004(3)
N1 0.062(2) 0.041(2) 0.044(3) 0.002(2) -0.0046(19) 0.0039(19)
N2 0.052(2) 0.039(2) 0.060(3) 0.0126(19) -0.0023(19) 0.0023(18)
N3 0.079(3) 0.041(2) 0.091(4) 0.003(3) -0.001(3) 0.011(2)
N4 0.049(2) 0.056(3) 0.046(3) 0.0082(19) -0.002(2) 0.0022(17)
N5 0.048(2) 0.049(2) 0.044(2) 0.0109(18) -0.0004(19) 0.0024(17)
N6 0.052(2) 0.094(3) 0.069(3) 0.019(3) 0.008(2) 0.008(2)
N7 0.056(2) 0.042(2) 0.046(2) 0.0027(19) -0.0049(19) -0.0011(18)
N8 0.048(2) 0.047(3) 0.048(3) -0.0004(19) -0.008(2) 0.0041(16)
N9 0.072(3) 0.077(3) 0.062(3) -0.016(3) -0.010(2) -0.006(3)
B1 0.057(3) 0.055(4) 0.047(4) 0.020(3) 0.003(2) 0.008(2)
FE1 0.0437(8) 0.0321(8) 0.0371(9) 0.0032(3) -0.0004(3) 0.0020(3)

loop_
_atom_type_symbol
_atom_type_description
_atom_type_scat_dispersion_real
_atom_type_scat_dispersion_imag
_atom_type_scat_source
C C 0.0033 0.0016 'International Tables Vol C Tables 4.2.6.8 and 6.1.1.4'
H H 0 0 'International Tables Vol C Tables 4.2.6.8 and 6.1.1.4'
N N 0.0061 0.0033 'International Tables Vol C Tables 4.2.6.8 and 6.1.1.4'
B B 0.0013 0.0007 'International Tables Vol C Tables 4.2.6.8 and 6.1.1.4'
Fe Fe 0.3463 0.8444 'International Tables Vol C Tables 4.2.6.8 and 6.1.1.4'

loop_
_geom_angle_atom_site_label_1
_geom_angle_atom_site_label_2
_geom_angle_atom_site_label_3
_geom_angle
_geom_angle_site_symmetry_1
_geom_angle_site_symmetry_3
N1 C1 N3 114.7(5) . .
N1 C1 H1 122.6 . .
N3 C1 H1 122.6 . .
N3 C2 N2 112.5(5) . .
N3 C2 H2 123.7 . .
N2 C2 H2 123.7 . .
N4 C3 N6 115.1(5) . .
N4 C3 H3 122.4 . .
N6 C3 H3 122.4 . .
N5 C4 N6 112.6(4) . .
N5 C4 H4 123.7 . .
N6 C4 H4 123.7 . .
N9 C5 N7 115.5(5) . .
N9 C5 H5 122.3 . .
N7 C5 H5 122.3 . .
N9 C6 N8 112.5(5) . .
N9 C6 H6 123.7 . .
N8 C6 H6 123.7 . .
C1 N1 N2 103.8(4) . .
C1 N1 FE1 137.4(3) . .
N2 N1 FE1 118.6(3) . .
C2 N2 N1 106.9(4) . .
C2 N2 B1 131.8(5) . .
N1 N2 B1 121.1(4) . .
C2 N3 C1 102.0(4) . .
C3 N4 N5 103.4(4) . .
C3 N4 FE1 138.3(4) . .
N5 N4 FE1 118.3(3) . .
C4 N5 N4 107.2(4) . .
C4 N5 B1 131.8(4) . .
N4 N5 B1 120.9(4) . .
C4 N6 C3 101.8(4) . .
C5 N7 N8 102.6(4) . .
C5 N7 FE1 139.5(3) . .
N8 N7 FE1 117.7(3) . .
C6 N8 N7 107.3(4) . .
C6 N8 B1 131.2(5) . .
N7 N8 B1 121.5(4) . .
C6 N9 C5 102.0(4) . .
N2 B1 N5 108.4(4) . .
N2 B1 N8 107.8(4) . .
N5 B1 N8 107.3(4) . .
N2 B1 H1A 111.1 . .
N5 B1 H1A 111.1 . .
N8 B1 H1A 111.1 . .
N1 FE1 N1 180.0 . 5_666
N1 FE1 N4 93.46(14) . 5_666
N1 FE1 N4 86.54(14) 5_666 5_666
N1 FE1 N4 86.54(14) . .
N1 FE1 N4 93.46(14) 5_666 .
N4 FE1 N4 180.0(2) 5_666 .
N1 FE1 N7 94.28(14) . 5_666
N1 FE1 N7 85.72(14) 5_666 5_666
N4 FE1 N7 84.39(15) 5_666 5_666
N4 FE1 N7 95.61(15) . 5_666
N1 FE1 N7 85.72(14) . .
N1 FE1 N7 94.28(14) 5_666 .
N4 FE1 N7 95.61(15) 5_666 .
N4 FE1 N7 84.38(15) . .
N7 FE1 N7 180.0 5_666 .
N1 FE1 FE1 41.91(10) . 2_466
N1 FE1 FE1 138.09(10) 5_666 2_466
N4 FE1 FE1 55.05(10) 5_666 2_466
N4 FE1 FE1 124.95(10) . 2_466
N7 FE1 FE1 104.33(10) 5_666 2_466
N7 FE1 FE1 75.67(10) . 2_466
N1 FE1 FE1 23.95(10) . 1_565
N1 FE1 FE1 156.05(10) 5_666 1_565
N4 FE1 FE1 94.77(10) 5_666 1_565
N4 FE1 FE1 85.23(10) . 1_565
N7 FE1 FE1 70.66(10) 5_666 1_565
N7 FE1 FE1 109.34(10) . 1_565
FE1 FE1 FE1 55.883(8) 2_466 1_565
N1 FE1 FE1 48.91(10) . 3_655
N1 FE1 FE1 131.09(10) 5_666 3_655
N4 FE1 FE1 129.08(10) 5_666 3_655
N4 FE1 FE1 50.92(10) . 3_655
N7 FE1 FE1 124.59(10) 5_666 3_655
N7 FE1 FE1 55.41(10) . 3_655
FE1 FE1 FE1 76.098(6) 2_466 3_655
FE1 FE1 FE1 64.636(7) 1_565 3_655
N1 FE1 FE1 85.38(10) . 4_664
N1 FE1 FE1 94.63(10) 5_666 4_664
N4 FE1 FE1 165.53(11) 5_666 4_664
N4 FE1 FE1 14.47(11) . 4_664
N7 FE1 FE1 110.08(10) 5_666 4_664
N7 FE1 FE1 69.92(10) . 4_664
FE1 FE1 FE1 118.337(8) 2_466 4_664
FE1 FE1 FE1 90.0 1_565 4_664
FE1 FE1 FE1 42.239(8) 3_655 4_664

loop_
_geom_bond_atom_site_label_1
_geom_bond_atom_site_label_2
_geom_bond_distance
_geom_bond_site_symmetry_2
C1 N1 1.306(6) .
C1 N3 1.342(7) .
C1 H1 0.93 .
C2 N3 1.306(7) .
C2 N2 1.333(6) .
C2 H2 0.93 .
C3 N4 1.317(6) .
C3 N6 1.333(7) .
C3 H3 0.93 .
C4 N5 1.323(6) .
C4 N6 1.326(6) .
C4 H4 0.93 .
C5 N9 1.321(6) .
C5 N7 1.321(6) .
C5 H5 0.93 .
C6 N9 1.317(7) .
C6 N8 1.321(6) .
C6 H6 0.93 .
N1 N2 1.359(5) .
N1 FE1 2.137(4) .
N2 B1 1.542(8) .
N4 N5 1.367(5) .
N4 FE1 2.143(4) .
N5 B1 1.542(6) .
N7 N8 1.369(5) .
N7 FE1 2.149(4) .
N8 B1 1.544(7) .
B1 H1A 0.98 .
FE1 N1 2.137(4) 5_666
FE1 N4 2.143(4) 5_666
FE1 N7 2.149(4) 5_666

loop_
_geom_hbond_atom_site_label_D
_geom_hbond_atom_site_label_H
_geom_hbond_atom_site_label_A
_geom_hbond_distance_DH
_geom_hbond_distance_HA
_geom_hbond_distance_DA
_geom_hbond_angle_DHA
_geom_hbond_site_symmetry_A
C3 H3 N3 0.93 2.66 3.334(7) 130.4 2_566
C4 H4 N9 0.93 2.46 3.354(7) 160.9 3_655
C5 H5 N3 0.93 2.65 3.355(7) 132.8 1_545
C6 H6 N6 0.93 2.51 3.368(7) 153.9 8_556
C6 H6 N6 0.93 2.51 3.368(7) 153.9 8_556
